data_9007254
loop_
_publ_author_name
'Tarantino S C'
'Zema M'
'Pistorino M'
'Domeneghetti M C'

_publ_section_title
;
 High-temperature X-ray investigation of natural columbites
 Note: sample KRA5 at T = 20 C
 Locality: Kragero, Norway
;
_journal_name_full 'Physics and Chemistry of Minerals'
_journal_page_first 590
_journal_page_last 598
_journal_paper_doi 10.1007/s00269-003-0345-z
_journal_volume 30
_journal_year 2003
_chemical_formula_sum 'Ca0.009 Fe0.138 Mn0.792 Nb1.794 O6 Sc0.002 Sn0.003 Ta0.166 Ti0.077 W0.001'
_chemical_name_mineral Manganocolumbite
_space_group_IT_number 60
_symmetry_space_group_name_Hall '-P 2n 2ab'
_symmetry_space_group_name_H-M 'P b c n'
_cell_angle_alpha 90
_cell_angle_beta 90
_cell_angle_gamma 90
_cell_length_a 14.3860
_cell_length_b 5.7478
_cell_length_c 5.0797
_cell_formula_units_Z 4
_cell_volume 420.029
_diffrn_ambient_temperature 293.15
_cod_original_formula_sum 'Mn.792 Fe.138 Ti.077 Nb1.794 Ta.166 Ca.009 Sn.003 Sc.002 W.001 O6'
_cod_database_code 9007254

loop_
_symmetry_equiv_pos_as_xyz
x,y,z
x,-y,1/2+z
-x,y,1/2-z
1/2-x,1/2+y,z
1/2+x,1/2-y,-z
1/2+x,1/2+y,1/2-z
1/2-x,1/2-y,1/2+z
-x,-y,-z

loop_
_atom_site_aniso_label
_atom_site_aniso_U_11
_atom_site_aniso_U_22
_atom_site_aniso_U_33
_atom_site_aniso_U_12
_atom_site_aniso_U_13
_atom_site_aniso_U_23
Mn2+A 0.00630 0.00820 0.00610 0.00000 0.00030 0.00000
Fe2+A 0.00630 0.00820 0.00610 0.00000 0.00030 0.00000
Ti4+A 0.00630 0.00820 0.00610 0.00000 0.00030 0.00000
Nb5+B 0.00820 0.00620 0.00710 0.00020 0.00050 -0.00010
Ta5+B 0.00820 0.00620 0.00710 0.00020 0.00050 -0.00010
Ca2+B 0.00820 0.00620 0.00710 0.00020 0.00050 -0.00010
Sn4+B 0.00820 0.00620 0.00710 0.00020 0.00050 -0.00010
Sc3+B 0.00820 0.00620 0.00710 0.00020 0.00050 -0.00010
W6+B 0.00820 0.00620 0.00710 0.00020 0.00050 -0.00010
O1 0.01040 0.00730 0.00880 0.00110 0.00150 0.00190
O2 0.01110 0.00890 0.01030 0.00140 0.00110 -0.00040
O3 0.00920 0.00590 0.00910 -0.00030 0.00160 -0.00140

loop_
_atom_site_label
_atom_site_fract_x
_atom_site_fract_y
_atom_site_fract_z
_atom_site_occupancy
_atom_site_U_iso_or_equiv
Mn2+A 0.00000 0.31970 0.25000 0.79200 0.00690
Fe2+A 0.00000 0.31970 0.25000 0.13800 0.00690
Ti4+A 0.00000 0.31970 0.25000 0.07700 0.00690
Nb5+B 0.16260 0.17960 0.73910 0.89700 0.00720
Ta5+B 0.16260 0.17960 0.73910 0.08300 0.00720
Ca2+B 0.16260 0.17960 0.73910 0.00450 0.00720
Sn4+B 0.16260 0.17960 0.73910 0.00150 0.00720
Sc3+B 0.16260 0.17960 0.73910 0.00100 0.00720
W6+B 0.16260 0.17960 0.73910 0.00050 0.00720
O1 0.09840 0.09850 0.05760 1.00000 0.00880
O2 0.08270 0.38360 0.59690 1.00000 0.01010
O3 0.24370 0.12590 0.41000 1.00000 0.00800

loop_
_cod_related_entry_id
_cod_related_entry_database
_cod_related_entry_code
1 AMCSD 0008839
2 AMCSD 0008845

loop_
_[local]_alternative_name_id
_[local]_alternative_name_type
_[local]_alternative_name_source
_[local]_alternative_name_source_id
_[local]_alternative_name_value
1 mineral AMCSD 0008839 "Manganocolumbite"
2 mineral AMCSD 0008845 "Columbite-(Mn)"

_database_code_amcsd 0008839
